data_4134722
loop_
_publ_author_name
'Su, Bo'
'Bunescu, Ala'
'Qiu, Yehao'
'Zuend, Stephan J.'
'Ernst, Martin'
'Hartwig, John F.'

_publ_section_title
;
 Palladium-catalyzed oxidation of \b-C(sp3)-H bond of primary alkylamines
 through a rare four-membered palladacycle intermediate.
;
_journal_name_full 'Journal of the American Chemical Society'
_journal_paper_doi 10.1021/jacs.0c01629
_journal_year 2020
_chemical_formula_moiety 'C26 H34 N2 O6 Pd2'
_chemical_formula_sum 'C26 H34 N2 O6 Pd2'
_chemical_formula_weight 683.35
_space_group_crystal_system monoclinic
_space_group_IT_number 14
_space_group_name_Hall '-P 2yn'
_space_group_name_H-M_alt 'P 1 21/n 1'
_atom_sites_solution_hydrogens geom
_atom_sites_solution_primary dual
_audit_creation_method SHELXL-2014/7
_cell_angle_alpha 90
_cell_angle_beta 113.354(4)
_cell_angle_gamma 90
_cell_formula_units_Z 4
_cell_length_a 8.9433(3)
_cell_length_b 34.4853(9)
_cell_length_c 9.5969(3)
_cell_measurement_reflns_used 20220
_cell_measurement_temperature 100(2)
_cell_measurement_theta_max 28.6200
_cell_measurement_theta_min 3.0290
_cell_volume 2717.32(17)
_computing_cell_refinement 'CrysAlisPro 1.171.39.46e (Rigaku OD, 2018)'
_computing_data_collection 'CrysAlisPro 1.171.39.46e (Rigaku OD, 2018)'
_computing_data_reduction 'CrysAlisPro 1.171.39.46e (Rigaku OD, 2018)'
_computing_molecular_graphics 'Olex2 (Dolomanov et al., 2009)'
_computing_publication_material 'Olex2 (Dolomanov et al., 2009)'
_computing_structure_refinement 'SHELXL-2014/7 (Sheldrick, 2014)'
_computing_structure_solution 'ShelXT (Sheldrick, 2015)'
_diffrn_ambient_temperature 100(2)
_diffrn_measured_fraction_theta_full 0.999
_diffrn_measured_fraction_theta_max 0.999
_diffrn_measurement_device_type 'ROD, Synergy Custom DW system, Pilatus 200K'
_diffrn_measurement_method '\w scans'
_diffrn_radiation_type MoK\a
_diffrn_radiation_wavelength 0.71073
_diffrn_reflns_av_R_equivalents 0.0435
_diffrn_reflns_av_unetI/netI 0.0338
_diffrn_reflns_Laue_measured_fraction_full 0.999
_diffrn_reflns_Laue_measured_fraction_max 0.999
_diffrn_reflns_limit_h_max 10
_diffrn_reflns_limit_h_min -11
_diffrn_reflns_limit_k_max 43
_diffrn_reflns_limit_k_min -43
_diffrn_reflns_limit_l_max 11
_diffrn_reflns_limit_l_min -11
_diffrn_reflns_number 28988
_diffrn_reflns_point_group_measured_fraction_full 0.999
_diffrn_reflns_point_group_measured_fraction_max 0.999
_diffrn_reflns_theta_full 26.371
_diffrn_reflns_theta_max 26.371
_diffrn_reflns_theta_min 2.889
_diffrn_source 'Rotating-anode X-ray tube'
_exptl_absorpt_coefficient_mu 1.365
_exptl_absorpt_correction_T_max 1.00000
_exptl_absorpt_correction_T_min 0.85298
_exptl_absorpt_correction_type multi-scan
_exptl_absorpt_process_details
;
Olex2 1.2-ac3
(compiled 2017.08.10 svn.r3458 for OlexSys, GUI svn.r5381)
;
_exptl_crystal_colour orange
_exptl_crystal_density_diffrn 1.670
_exptl_crystal_description block
_exptl_crystal_F_000 1376
_exptl_crystal_size_max 0.190
_exptl_crystal_size_mid 0.160
_exptl_crystal_size_min 0.080
_refine_diff_density_max 0.459
_refine_diff_density_min -0.450
_refine_diff_density_rms 0.081
_refine_ls_extinction_method none
_refine_ls_goodness_of_fit_ref 1.039
_refine_ls_hydrogen_treatment constr
_refine_ls_matrix_type full
_refine_ls_number_parameters 333
_refine_ls_number_reflns 5538
_refine_ls_number_restraints 0
_refine_ls_restrained_S_all 1.039
_refine_ls_R_factor_all 0.0291
_refine_ls_R_factor_gt 0.0237
_refine_ls_shift/su_max 0.006
_refine_ls_shift/su_mean 0.000
_refine_ls_structure_factor_coef Fsqd
_refine_ls_weighting_details 'w=1/[\s^2^(Fo^2^)+(0.0179P)^2^+1.8149P] where P=(Fo^2^+2Fc^2^)/3'
_refine_ls_weighting_scheme calc
_refine_ls_wR_factor_gt 0.0505
_refine_ls_wR_factor_ref 0.0520
_reflns_Friedel_coverage 0.000
_reflns_number_gt 4914
_reflns_number_total 5538
_reflns_threshold_expression 'I > 2\s(I)'
_cod_data_source_file ja0c01629_si_002.cif
_cod_data_source_block Su001_Hartwig
_cod_original_cell_volume 2717.31(16)
_cod_original_sg_symbol_H-M 'P 21/n'
_cod_database_code 4134722
_shelx_shelxl_version_number 2014/7
_shelx_space_group_comment
;
The symmetry employed for this shelxl refinement is uniquely defined
by the following loop, which should always be used as a source of
symmetry information in preference to the above space-group names.
They are only intended as comments.
;
_shelx_estimated_absorpt_t_min 0.781
_shelx_estimated_absorpt_t_max 0.899

loop_
_space_group_symop_operation_xyz
'x, y, z'
'-x+1/2, y+1/2, -z+1/2'
'-x, -y, -z'
'x-1/2, -y-1/2, z-1/2'

loop_
_atom_site_label
_atom_site_type_symbol
_atom_site_fract_x
_atom_site_fract_y
_atom_site_fract_z
_atom_site_U_iso_or_equiv
_atom_site_adp_type
_atom_site_occupancy
_atom_site_site_symmetry_order
_atom_site_calc_flag
_atom_site_refinement_flags_posn
_atom_site_refinement_flags_adp
_atom_site_refinement_flags_occupancy
_atom_site_disorder_assembly
_atom_site_disorder_group
C1 C 0.6600(3) 0.67858(8) 1.0945(3) 0.0205(6) Uani 1 1 d . . . . .
H1 H 0.6855 0.6623 1.1808 0.025 Uiso 1 1 calc R U . . .
C2 C 0.7284(3) 0.71461(8) 1.1130(3) 0.0231(6) Uani 1 1 d . . . . .
H2 H 0.8027 0.7229 1.2102 0.028 Uiso 1 1 calc R U . . .
C3 C 0.6877(3) 0.73916(7) 0.9871(3) 0.0210(5) Uani 1 1 d . . . . .
H3 H 0.7347 0.7643 0.9987 0.025 Uiso 1 1 calc R U . . .
C4 C 0.5794(3) 0.72693(7) 0.8464(3) 0.0186(5) Uani 1 1 d . . . . .
H4 H 0.5508 0.7441 0.7625 0.022 Uiso 1 1 calc R U . . .
C5 C 0.5102(3) 0.68954(7) 0.8243(2) 0.0145(5) Uani 1 1 d . . . . .
C6 C 0.5529(3) 0.66472(7) 0.9517(2) 0.0150(5) Uani 1 1 d . . . . .
C7 C 0.4810(3) 0.62725(7) 0.9468(3) 0.0150(5) Uani 1 1 d . . . . .
H7 H 0.5013 0.6158 1.0427 0.018 Uiso 1 1 calc R U . . .
C8 C 0.3126(3) 0.57029(7) 0.8541(3) 0.0173(5) Uani 1 1 d . . . . .
C9 C 0.3063(4) 0.56890(8) 1.0122(3) 0.0267(6) Uani 1 1 d . . . . .
H9A H 0.4172 0.5669 1.0902 0.040 Uiso 1 1 calc R U . . .
H9B H 0.2426 0.5463 1.0184 0.040 Uiso 1 1 calc R U . . .
H9C H 0.2550 0.5926 1.0286 0.040 Uiso 1 1 calc R U . . .
C10 C 0.1372(3) 0.57005(7) 0.7365(3) 0.0202(5) Uani 1 1 d . . . . .
H10A H 0.0810 0.5934 0.7484 0.030 Uiso 1 1 calc R U . . .
H10B H 0.0809 0.5470 0.7513 0.030 Uiso 1 1 calc R U . . .
H10C H 0.1370 0.5696 0.6343 0.030 Uiso 1 1 calc R U . . .
C11 C 0.4088(3) 0.53529(7) 0.8374(3) 0.0212(6) Uani 1 1 d . . . . .
H11A H 0.4129 0.5357 0.7369 0.032 Uiso 1 1 calc R U . . .
H11B H 0.3554 0.5114 0.8488 0.032 Uiso 1 1 calc R U . . .
H11C H 0.5198 0.5363 0.9158 0.032 Uiso 1 1 calc R U . . .
C12 C 0.4044(3) 0.65761(6) 0.3511(2) 0.0134(5) Uani 1 1 d . . . . .
C13 C 0.3340(3) 0.68151(7) 0.2089(3) 0.0198(5) Uani 1 1 d . . . . .
H13A H 0.2951 0.6643 0.1203 0.030 Uiso 1 1 calc R U . . .
H13B H 0.4180 0.6988 0.2028 0.030 Uiso 1 1 calc R U . . .
H13C H 0.2428 0.6970 0.2108 0.030 Uiso 1 1 calc R U . . .
C14 C 0.3916(3) 0.55779(7) 0.4505(2) 0.0143(5) Uani 1 1 d . . . . .
C15 C 0.3214(3) 0.52119(7) 0.3639(3) 0.0196(5) Uani 1 1 d . . . . .
H15A H 0.2170 0.5270 0.2804 0.029 Uiso 1 1 calc R U . . .
H15B H 0.3044 0.5022 0.4321 0.029 Uiso 1 1 calc R U . . .
H15C H 0.3970 0.5105 0.3228 0.029 Uiso 1 1 calc R U . . .
C16 C 0.9377(3) 0.66503(7) 0.5121(3) 0.0187(5) Uani 1 1 d . . . . .
H16A H 1.0206 0.6449 0.5549 0.028 Uiso 1 1 calc R U . . .
H16B H 0.9786 0.6849 0.4631 0.028 Uiso 1 1 calc R U . . .
H16C H 0.8384 0.6535 0.4370 0.028 Uiso 1 1 calc R U . . .
C17 C 0.7743(3) 0.71585(7) 0.5794(3) 0.0247(6) Uani 1 1 d . . . . .
H17A H 0.6741 0.7054 0.5014 0.037 Uiso 1 1 calc R U . . .
H17B H 0.8176 0.7364 0.5353 0.037 Uiso 1 1 calc R U . . .
H17C H 0.7505 0.7265 0.6630 0.037 Uiso 1 1 calc R U . . .
C18 C 1.0585(3) 0.70085(8) 0.7550(3) 0.0266(6) Uani 1 1 d . . . . .
H18A H 1.0356 0.7149 0.8331 0.040 Uiso 1 1 calc R U . . .
H18B H 1.1049 0.7187 0.7034 0.040 Uiso 1 1 calc R U . . .
H18C H 1.1363 0.6799 0.8026 0.040 Uiso 1 1 calc R U . . .
C19 C 0.8997(3) 0.68354(7) 0.6390(2) 0.0165(5) Uani 1 1 d . . . . .
C20 C 0.8925(3) 0.64779(6) 0.8526(2) 0.0132(5) Uani 1 1 d . . . . .
H20 H 0.9523 0.6694 0.9090 0.016 Uiso 1 1 calc R U . . .
C21 C 0.8790(3) 0.61518(7) 0.9407(2) 0.0132(5) Uani 1 1 d . . . . .
C22 C 0.9483(3) 0.61916(7) 1.1007(3) 0.0177(5) Uani 1 1 d . . . . .
H22 H 0.9883 0.6438 1.1440 0.021 Uiso 1 1 calc R U . . .
C23 C 0.9591(3) 0.58850(8) 1.1943(3) 0.0214(6) Uani 1 1 d . . . . .
H23 H 1.0029 0.5918 1.3013 0.026 Uiso 1 1 calc R U . . .
C24 C 0.9044(3) 0.55223(8) 1.1298(3) 0.0222(6) Uani 1 1 d . . . . .
H24 H 0.9119 0.5307 1.1941 0.027 Uiso 1 1 calc R U . . .
C25 C 0.8402(3) 0.54695(7) 0.9755(3) 0.0185(5) Uani 1 1 d . . . . .
H25 H 0.8078 0.5217 0.9350 0.022 Uiso 1 1 calc R U . . .
C26 C 0.8213(3) 0.57855(7) 0.8756(2) 0.0137(5) Uani 1 1 d . . . . .
N1 N 0.3930(2) 0.60696(5) 0.8306(2) 0.0139(4) Uani 1 1 d . . . . .
N2 N 0.8339(2) 0.65145(5) 0.7069(2) 0.0128(4) Uani 1 1 d . . . . .
O1 O 0.4071(2) 0.67994(4) 0.68741(16) 0.0159(4) Uani 1 1 d . . . . .
O2 O 0.30749(19) 0.64810(5) 0.41053(16) 0.0143(3) Uani 1 1 d . . . . .
O3 O 0.55423(19) 0.64935(5) 0.39752(17) 0.0161(4) Uani 1 1 d . . . . .
O4 O 0.52033(19) 0.57042(5) 0.44410(17) 0.0155(4) Uani 1 1 d . . . . .
O5 O 0.31349(19) 0.57236(4) 0.52208(17) 0.0152(3) Uani 1 1 d . . . . .
O6 O 0.7555(2) 0.57175(4) 0.72934(16) 0.0154(4) Uani 1 1 d . . . . .
Pd1 Pd 0.36356(2) 0.62553(2) 0.62135(2) 0.01085(5) Uani 1 1 d . . . . .
Pd2 Pd 0.66758(2) 0.61277(2) 0.57647(2) 0.01136(5) Uani 1 1 d . . . . .

loop_
_atom_site_aniso_label
_atom_site_aniso_U_11
_atom_site_aniso_U_22
_atom_site_aniso_U_33
_atom_site_aniso_U_23
_atom_site_aniso_U_13
_atom_site_aniso_U_12
C1 0.0182(14) 0.0293(15) 0.0152(12) -0.0005(10) 0.0081(11) 0.0027(11)
C2 0.0183(13) 0.0293(15) 0.0205(13) -0.0092(11) 0.0063(11) 0.0005(12)
C3 0.0174(13) 0.0187(13) 0.0308(14) -0.0094(11) 0.0137(11) -0.0024(11)
C4 0.0201(13) 0.0171(13) 0.0217(12) -0.0016(10) 0.0117(11) 0.0013(11)
C5 0.0157(12) 0.0145(12) 0.0171(11) -0.0028(9) 0.0106(10) 0.0036(10)
C6 0.0138(12) 0.0169(12) 0.0163(11) -0.0018(9) 0.0082(10) 0.0021(10)
C7 0.0156(12) 0.0185(13) 0.0123(11) 0.0056(9) 0.0070(10) 0.0064(10)
C8 0.0194(13) 0.0167(13) 0.0190(12) 0.0060(9) 0.0110(10) 0.0011(10)
C9 0.0351(17) 0.0258(15) 0.0246(13) 0.0070(11) 0.0177(13) -0.0037(12)
C10 0.0186(14) 0.0191(13) 0.0274(13) 0.0053(10) 0.0141(11) 0.0017(11)
C11 0.0209(14) 0.0178(13) 0.0257(13) 0.0073(10) 0.0102(11) 0.0056(11)
C12 0.0164(13) 0.0097(12) 0.0131(11) -0.0023(9) 0.0046(10) 0.0005(10)
C13 0.0175(13) 0.0237(14) 0.0179(12) 0.0071(10) 0.0066(10) 0.0050(11)
C14 0.0147(12) 0.0141(12) 0.0098(11) 0.0031(9) 0.0004(9) 0.0019(10)
C15 0.0191(13) 0.0165(13) 0.0193(12) -0.0030(10) 0.0034(10) -0.0007(10)
C16 0.0173(13) 0.0222(13) 0.0184(12) 0.0056(10) 0.0088(10) 0.0012(11)
C17 0.0287(15) 0.0160(13) 0.0327(14) 0.0032(11) 0.0157(12) 0.0007(11)
C18 0.0289(16) 0.0294(15) 0.0236(13) -0.0007(11) 0.0125(12) -0.0140(13)
C19 0.0162(13) 0.0168(13) 0.0179(12) 0.0004(9) 0.0083(10) -0.0048(10)
C20 0.0097(11) 0.0107(12) 0.0196(12) -0.0022(9) 0.0063(9) 0.0007(9)
C21 0.0093(11) 0.0151(12) 0.0154(11) -0.0002(9) 0.0052(9) 0.0002(9)
C22 0.0152(13) 0.0194(13) 0.0191(12) -0.0029(10) 0.0074(10) -0.0007(10)
C23 0.0156(13) 0.0318(15) 0.0139(12) 0.0015(10) 0.0029(10) 0.0002(11)
C24 0.0165(13) 0.0259(15) 0.0212(13) 0.0098(10) 0.0044(11) 0.0000(11)
C25 0.0134(12) 0.0167(13) 0.0221(12) 0.0033(10) 0.0034(10) -0.0015(10)
C26 0.0071(11) 0.0157(12) 0.0179(11) 0.0014(9) 0.0046(9) 0.0017(9)
N1 0.0150(10) 0.0140(10) 0.0155(10) 0.0034(8) 0.0089(8) 0.0026(8)
N2 0.0103(10) 0.0126(10) 0.0175(10) 0.0010(8) 0.0075(8) 0.0006(8)
O1 0.0195(9) 0.0121(8) 0.0145(8) 0.0007(6) 0.0051(7) 0.0019(7)
O2 0.0135(9) 0.0188(9) 0.0107(7) 0.0013(6) 0.0051(7) 0.0004(7)
O3 0.0137(9) 0.0178(9) 0.0166(8) 0.0051(6) 0.0057(7) 0.0014(7)
O4 0.0127(9) 0.0160(9) 0.0155(8) -0.0027(6) 0.0030(7) -0.0011(7)
O5 0.0164(9) 0.0136(8) 0.0173(8) -0.0015(6) 0.0083(7) -0.0023(7)
O6 0.0167(9) 0.0116(8) 0.0141(8) 0.0003(6) 0.0021(7) -0.0004(7)
Pd1 0.01156(10) 0.01098(10) 0.01074(9) 0.00088(6) 0.00519(7) 0.00042(7)
Pd2 0.00942(9) 0.01125(10) 0.01278(9) 0.00067(6) 0.00374(7) 0.00024(7)

loop_
_atom_type_symbol
_atom_type_description
_atom_type_scat_dispersion_real
_atom_type_scat_dispersion_imag
_atom_type_scat_source
C C 0.0033 0.0016 'International Tables Vol C Tables 4.2.6.8 and 6.1.1.4'
H H 0.0000 0.0000 'International Tables Vol C Tables 4.2.6.8 and 6.1.1.4'
N N 0.0061 0.0033 'International Tables Vol C Tables 4.2.6.8 and 6.1.1.4'
O O 0.0106 0.0060 'International Tables Vol C Tables 4.2.6.8 and 6.1.1.4'
Pd Pd -0.9988 1.0072 'International Tables Vol C Tables 4.2.6.8 and 6.1.1.4'

loop_
_geom_angle_atom_site_label_1
_geom_angle_atom_site_label_2
_geom_angle_atom_site_label_3
_geom_angle
_geom_angle_site_symmetry_1
_geom_angle_site_symmetry_3
_geom_angle_publ_flag
C2 C1 C6 122.2(2) . . ?
C2 C1 H1 118.9 . . ?
C6 C1 H1 118.9 . . ?
C1 C2 C3 119.3(2) . . ?
C1 C2 H2 120.4 . . ?
C3 C2 H2 120.4 . . ?
C4 C3 C2 120.1(2) . . ?
C4 C3 H3 120.0 . . ?
C2 C3 H3 120.0 . . ?
C3 C4 C5 121.6(2) . . ?
C3 C4 H4 119.2 . . ?
C5 C4 H4 119.2 . . ?
O1 C5 C4 118.3(2) . . ?
O1 C5 C6 123.6(2) . . ?
C4 C5 C6 118.1(2) . . ?
C1 C6 C5 118.8(2) . . ?
C1 C6 C7 117.4(2) . . ?
C5 C6 C7 123.5(2) . . ?
N1 C7 C6 129.0(2) . . ?
N1 C7 H7 115.5 . . ?
C6 C7 H7 115.5 . . ?
N1 C8 C10 107.66(18) . . ?
N1 C8 C11 108.89(19) . . ?
C10 C8 C11 112.0(2) . . ?
N1 C8 C9 112.20(19) . . ?
C10 C8 C9 107.4(2) . . ?
C11 C8 C9 108.70(19) . . ?
C8 C9 H9A 109.5 . . ?
C8 C9 H9B 109.5 . . ?
H9A C9 H9B 109.5 . . ?
C8 C9 H9C 109.5 . . ?
H9A C9 H9C 109.5 . . ?
H9B C9 H9C 109.5 . . ?
C8 C10 H10A 109.5 . . ?
C8 C10 H10B 109.5 . . ?
H10A C10 H10B 109.5 . . ?
C8 C10 H10C 109.5 . . ?
H10A C10 H10C 109.5 . . ?
H10B C10 H10C 109.5 . . ?
C8 C11 H11A 109.5 . . ?
C8 C11 H11B 109.5 . . ?
H11A C11 H11B 109.5 . . ?
C8 C11 H11C 109.5 . . ?
H11A C11 H11C 109.5 . . ?
H11B C11 H11C 109.5 . . ?
O2 C12 O3 127.3(2) . . ?
O2 C12 C13 116.1(2) . . ?
O3 C12 C13 116.6(2) . . ?
C12 C13 H13A 109.5 . . ?
C12 C13 H13B 109.5 . . ?
H13A C13 H13B 109.5 . . ?
C12 C13 H13C 109.5 . . ?
H13A C13 H13C 109.5 . . ?
H13B C13 H13C 109.5 . . ?
O4 C14 O5 127.2(2) . . ?
O4 C14 C15 117.0(2) . . ?
O5 C14 C15 115.8(2) . . ?
C14 C15 H15A 109.5 . . ?
C14 C15 H15B 109.5 . . ?
H15A C15 H15B 109.5 . . ?
C14 C15 H15C 109.5 . . ?
H15A C15 H15C 109.5 . . ?
H15B C15 H15C 109.5 . . ?
C19 C16 H16A 109.5 . . ?
C19 C16 H16B 109.5 . . ?
H16A C16 H16B 109.5 . . ?
C19 C16 H16C 109.5 . . ?
H16A C16 H16C 109.5 . . ?
H16B C16 H16C 109.5 . . ?
C19 C17 H17A 109.5 . . ?
C19 C17 H17B 109.5 . . ?
H17A C17 H17B 109.5 . . ?
C19 C17 H17C 109.5 . . ?
H17A C17 H17C 109.5 . . ?
H17B C17 H17C 109.5 . . ?
C19 C18 H18A 109.5 . . ?
C19 C18 H18B 109.5 . . ?
H18A C18 H18B 109.5 . . ?
C19 C18 H18C 109.5 . . ?
H18A C18 H18C 109.5 . . ?
H18B C18 H18C 109.5 . . ?
N2 C19 C17 110.00(19) . . ?
N2 C19 C16 106.51(18) . . ?
C17 C19 C16 111.69(19) . . ?
N2 C19 C18 112.17(18) . . ?
C17 C19 C18 108.7(2) . . ?
C16 C19 C18 107.8(2) . . ?
N2 C20 C21 128.3(2) . . ?
N2 C20 H20 115.8 . . ?
C21 C20 H20 115.8 . . ?
C26 C21 C22 119.5(2) . . ?
C26 C21 C20 122.6(2) . . ?
C22 C21 C20 117.3(2) . . ?
C23 C22 C21 121.6(2) . . ?
C23 C22 H22 119.2 . . ?
C21 C22 H22 119.2 . . ?
C22 C23 C24 118.8(2) . . ?
C22 C23 H23 120.6 . . ?
C24 C23 H23 120.6 . . ?
C25 C24 C23 121.4(2) . . ?
C25 C24 H24 119.3 . . ?
C23 C24 H24 119.3 . . ?
C24 C25 C26 121.0(2) . . ?
C24 C25 H25 119.5 . . ?
C26 C25 H25 119.5 . . ?
O6 C26 C21 124.3(2) . . ?
O6 C26 C25 118.0(2) . . ?
C21 C26 C25 117.6(2) . . ?
C7 N1 C8 119.17(19) . . ?
C7 N1 Pd1 118.84(16) . . ?
C8 N1 Pd1 121.98(14) . . ?
C20 N2 C19 118.45(19) . . ?
C20 N2 Pd2 119.33(15) . . ?
C19 N2 Pd2 122.13(13) . . ?
C5 O1 Pd1 122.20(14) . . ?
C12 O2 Pd1 127.53(14) . . ?
C12 O3 Pd2 122.51(15) . . ?
C14 O4 Pd2 126.62(14) . . ?
C14 O5 Pd1 123.21(15) . . ?
C26 O6 Pd2 123.24(14) . . ?
O1 Pd1 N1 92.91(7) . . ?
O1 Pd1 O5 171.49(6) . . ?
N1 Pd1 O5 95.59(7) . . ?
O1 Pd1 O2 83.97(6) . . ?
N1 Pd1 O2 172.36(7) . . ?
O5 Pd1 O2 87.56(6) . . ?
O1 Pd1 Pd2 96.48(5) . . ?
N1 Pd1 Pd2 109.46(6) . . ?
O5 Pd1 Pd2 80.89(5) . . ?
O2 Pd1 Pd2 77.88(5) . . ?
O6 Pd2 N2 91.98(7) . . ?
O6 Pd2 O4 85.29(6) . . ?
N2 Pd2 O4 173.83(7) . . ?
O6 Pd2 O3 171.61(6) . . ?
N2 Pd2 O3 96.37(7) . . ?
O4 Pd2 O3 86.33(6) . . ?
O6 Pd2 Pd1 96.75(5) . . ?
N2 Pd2 Pd1 107.81(5) . . ?
O4 Pd2 Pd1 78.03(5) . . ?
O3 Pd2 Pd1 81.49(5) . . ?

loop_
_geom_bond_atom_site_label_1
_geom_bond_atom_site_label_2
_geom_bond_distance
_geom_bond_site_symmetry_2
_geom_bond_publ_flag
C1 C2 1.365(4) . ?
C1 C6 1.408(3) . ?
C1 H1 0.9500 . ?
C2 C3 1.400(4) . ?
C2 H2 0.9500 . ?
C3 C4 1.379(3) . ?
C3 H3 0.9500 . ?
C4 C5 1.409(3) . ?
C4 H4 0.9500 . ?
C5 O1 1.313(3) . ?
C5 C6 1.416(3) . ?
C6 C7 1.436(3) . ?
C7 N1 1.288(3) . ?
C7 H7 0.9500 . ?
C8 N1 1.515(3) . ?
C8 C10 1.527(3) . ?
C8 C11 1.527(3) . ?
C8 C9 1.541(3) . ?
C9 H9A 0.9800 . ?
C9 H9B 0.9800 . ?
C9 H9C 0.9800 . ?
C10 H10A 0.9800 . ?
C10 H10B 0.9800 . ?
C10 H10C 0.9800 . ?
C11 H11A 0.9800 . ?
C11 H11B 0.9800 . ?
C11 H11C 0.9800 . ?
C12 O2 1.255(3) . ?
C12 O3 1.266(3) . ?
C12 C13 1.502(3) . ?
C13 H13A 0.9800 . ?
C13 H13B 0.9800 . ?
C13 H13C 0.9800 . ?
C14 O4 1.255(3) . ?
C14 O5 1.262(3) . ?
C14 C15 1.505(3) . ?
C15 H15A 0.9800 . ?
C15 H15B 0.9800 . ?
C15 H15C 0.9800 . ?
C16 C19 1.528(3) . ?
C16 H16A 0.9800 . ?
C16 H16B 0.9800 . ?
C16 H16C 0.9800 . ?
C17 C19 1.522(3) . ?
C17 H17A 0.9800 . ?
C17 H17B 0.9800 . ?
C17 H17C 0.9800 . ?
C18 C19 1.536(3) . ?
C18 H18A 0.9800 . ?
C18 H18B 0.9800 . ?
C18 H18C 0.9800 . ?
C19 N2 1.516(3) . ?
C20 N2 1.291(3) . ?
C20 C21 1.441(3) . ?
C20 H20 0.9500 . ?
C21 C26 1.413(3) . ?
C21 C22 1.416(3) . ?
C22 C23 1.366(3) . ?
C22 H22 0.9500 . ?
C23 C24 1.395(4) . ?
C23 H23 0.9500 . ?
C24 C25 1.372(3) . ?
C24 H24 0.9500 . ?
C25 C26 1.417(3) . ?
C25 H25 0.9500 . ?
C26 O6 1.310(3) . ?
N1 Pd1 2.0228(18) . ?
N2 Pd2 2.0202(18) . ?
O1 Pd1 1.9695(15) . ?
O2 Pd1 2.0363(14) . ?
O3 Pd2 2.0464(15) . ?
O4 Pd2 2.0384(15) . ?
O5 Pd1 2.0327(15) . ?
O6 Pd2 1.9640(15) . ?
Pd1 Pd2 2.9495(3) . ?
